data_7240360
loop_
_publ_author_name
'Dhawa, Tanumoy'
'Hazra, Ananta'
'Barma, Arpita'
'Pal, Kunal'
'Karmakar, Parimal'
'Roy, Partha'

_publ_section_title
;
 4-Methyl-2,6-diformylphenol based biocompatible chemosensors for pH:
 discrimination between normal cells and cancer cells
;
_journal_issue 26
_journal_name_full 'RSC Advances'
_journal_page_first 15501
_journal_page_last 15513
_journal_paper_doi 10.1039/D0RA00754D
_journal_volume 10
_journal_year 2020
_chemical_formula_moiety 'C14 H12 N2 O2'
_chemical_formula_sum 'C14 H12 N2 O2'
_chemical_formula_weight 240.26
_space_group_crystal_system monoclinic
_space_group_IT_number 7
_space_group_name_Hall 'P -2yac'
_space_group_name_H-M_alt 'P 1 n 1'
_atom_sites_solution_hydrogens mixed
_audit_creation_method SHELXL-2018/3
_audit_update_record
;
2020-01-13 deposited with the CCDC.	2020-04-13 downloaded from the CCDC.
;
_cell_angle_alpha 90
_cell_angle_beta 92.660(4)
_cell_angle_gamma 90
_cell_formula_units_Z 2
_cell_length_a 7.4213(10)
_cell_length_b 4.2957(5)
_cell_length_c 19.130(3)
_cell_measurement_reflns_used 900
_cell_measurement_temperature 273(2)
_cell_measurement_theta_max 0.987
_cell_measurement_theta_min 0.963
_cell_volume 609.20(14)
_computing_structure_refinement 'SHELXL-2018/3 (Sheldrick, 2018)'
_computing_structure_solution 'SHELXT 2014/5 (Sheldrick, 2014)'
_diffrn_ambient_temperature 273(2)
_diffrn_measured_fraction_theta_full 0.997
_diffrn_measured_fraction_theta_max 0.998
_diffrn_measurement_device_type 'BRUKER SMART APEX II'
_diffrn_radiation_type MoK\a
_diffrn_radiation_wavelength 0.71073
_diffrn_reflns_av_R_equivalents 0.0367
_diffrn_reflns_av_unetI/netI 0.0398
_diffrn_reflns_Laue_measured_fraction_full 0.997
_diffrn_reflns_Laue_measured_fraction_max 0.998
_diffrn_reflns_limit_h_max 9
_diffrn_reflns_limit_h_min -8
_diffrn_reflns_limit_k_max 5
_diffrn_reflns_limit_k_min -5
_diffrn_reflns_limit_l_max 24
_diffrn_reflns_limit_l_min -24
_diffrn_reflns_number 8157
_diffrn_reflns_point_group_measured_fraction_full 0.885
_diffrn_reflns_point_group_measured_fraction_max 0.877
_diffrn_reflns_theta_full 25.242
_diffrn_reflns_theta_max 27.125
_diffrn_reflns_theta_min 2.131
_exptl_absorpt_coefficient_mu 0.090
_exptl_absorpt_correction_T_max 0.987
_exptl_absorpt_correction_T_min 0.963
_exptl_absorpt_correction_type multi-scan
_exptl_absorpt_process_details SADABS
_exptl_crystal_colour White
_exptl_crystal_density_diffrn 1.310
_exptl_crystal_description Block
_exptl_crystal_F_000 252
_exptl_crystal_size_max 0.55
_exptl_crystal_size_mid 0.35
_exptl_crystal_size_min 0.15
_refine_diff_density_max 0.379
_refine_diff_density_min -0.374
_refine_diff_density_rms 0.168
_refine_ls_abs_structure_details
;
 Flack x determined using 561 quotients [(I+)-(I-)]/[(I+)+(I-)]
 (Parsons, Flack and Wagner, Acta Cryst. B69 (2013) 249-259).
;
_refine_ls_abs_structure_Flack -0.9(8)
_refine_ls_extinction_method none
_refine_ls_goodness_of_fit_ref 1.092
_refine_ls_hydrogen_treatment mixed
_refine_ls_matrix_type full
_refine_ls_number_parameters 171
_refine_ls_number_reflns 2364
_refine_ls_number_restraints 4
_refine_ls_restrained_S_all 1.094
_refine_ls_R_factor_all 0.0909
_refine_ls_R_factor_gt 0.0616
_refine_ls_shift/su_max 0.000
_refine_ls_shift/su_mean 0.000
_refine_ls_structure_factor_coef Fsqd
_refine_ls_weighting_details 'w=1/[\s^2^(Fo^2^)+(0.1085P)^2^+0.1797P] where P=(Fo^2^+2Fc^2^)/3'
_refine_ls_weighting_scheme calc
_refine_ls_wR_factor_gt 0.1704
_refine_ls_wR_factor_ref 0.2011
_reflns_Friedel_coverage 0.755
_reflns_Friedel_fraction_full 0.772
_reflns_Friedel_fraction_max 0.756
_reflns_number_gt 1805
_reflns_number_total 2695
_reflns_threshold_expression 'I > 2\s(I)'
_cod_data_source_file d0ra00754d2.cif
_cod_data_source_block shelx_CCDC1
_cod_depositor_comments
;
The following automatic conversions were performed:

data item '_exptl_absorpt_correction_type' value 'MULTI-SCAN' was
changed to 'multi-scan' in accordance with the
/home/data/users/saulius/crontab/automatic-downloads/rss-feeds/RSC/lib/dictionaries/cif_core.dic
dictionary named 'cif_core.dic' version 2.4.2 last updated on
2011-04-26.

Automatic conversion script
Id: cif_fix_values 7556 2019-12-06 15:28:31Z antanas 

 Adding full bibliography for 7240359--7240360.cif.
;
_cod_original_cell_volume 609.21(13)
_cod_original_sg_symbol_H-M 'P n'
_cod_database_code 7240360
_shelx_shelxl_version_number 2018/3
_shelx_space_group_comment
;
The symmetry employed for this shelxl refinement is uniquely defined
by the following loop, which should always be used as a source of
symmetry information in preference to the above space-group names.
They are only intended as comments.
;

loop_
_space_group_symop_operation_xyz
'x, y, z'
'x+1/2, -y, z+1/2'

loop_
_atom_site_label
_atom_site_type_symbol
_atom_site_fract_x
_atom_site_fract_y
_atom_site_fract_z
_atom_site_U_iso_or_equiv
_atom_site_adp_type
_atom_site_occupancy
_atom_site_site_symmetry_order
_atom_site_calc_flag
_atom_site_refinement_flags_posn
_atom_site_refinement_flags_adp
_atom_site_refinement_flags_occupancy
_atom_site_disorder_assembly
_atom_site_disorder_group
O1 O 0.0747(6) 1.0611(12) 0.6046(3) 0.0768(14) Uani 1 1 d . . . . .
O2 O 0.3107(4) 0.4612(10) 0.47431(19) 0.0593(11) Uani 1 1 d . . . . .
H2 H 0.371815 0.343779 0.451276 0.089 Uiso 1 1 calc R U . . .
N1 N 0.5900(5) 0.1414(11) 0.4411(2) 0.0476(10) Uani 1 1 d . . . . .
C2 C 0.6119(6) 0.7692(12) 0.6503(3) 0.0453(11) Uani 1 1 d . . . . .
C4 C 0.3325(5) 0.7639(12) 0.5774(2) 0.0455(12) Uani 1 1 d . . . . .
C11 C 0.8455(6) -0.1525(11) 0.4117(2) 0.0422(10) Uani 1 1 d . . . . .
H11 H 0.904623 -0.092458 0.453491 0.051 Uiso 1 1 calc R U . . .
C9 C 0.6752(7) 0.2507(12) 0.4965(3) 0.0424(10) Uani 1 1 d D . . . .
C3 C 0.4368(7) 0.8651(12) 0.6369(3) 0.0445(11) Uani 1 1 d . . . . .
H3 H 0.385214 1.001224 0.668040 0.053 Uiso 1 1 calc R U . . .
C1 C 0.7216(8) 0.8849(14) 0.7131(3) 0.0585(14) Uani 1 1 d . . . . .
H1A H 0.839603 0.793143 0.713739 0.088 Uiso 1 1 calc R U . . .
H1B H 0.732080 1.107355 0.710790 0.088 Uiso 1 1 calc R U . . .
H1C H 0.663049 0.827980 0.754981 0.088 Uiso 1 1 calc R U . . .
C6 C 0.4090(6) 0.5607(12) 0.5305(2) 0.0436(11) Uani 1 1 d . . . . .
C7 C 0.5893(6) 0.4595(11) 0.5431(2) 0.0416(11) Uani 1 1 d . . . . .
C8 C 0.6868(5) 0.5660(11) 0.6025(2) 0.0414(10) Uani 1 1 d . . . . .
H8 H 0.805233 0.499690 0.610569 0.050 Uiso 1 1 calc R U . . .
C5 C 0.1486(7) 0.8817(16) 0.5654(3) 0.0601(15) Uani 1 1 d D . . . .
C10 C 0.6781(7) -0.0590(11) 0.3955(2) 0.0444(11) Uani 1 1 d . . . . .
C12 C 0.9257(8) -0.3345(16) 0.3665(3) 0.0650(16) Uani 1 1 d . . . . .
H12 H 1.043019 -0.399965 0.377560 0.078 Uiso 1 1 calc R U . . .
C14 C 0.6694(9) -0.3340(15) 0.2878(3) 0.0671(17) Uani 1 1 d . . . . .
H14 H 0.610280 -0.395494 0.246170 0.080 Uiso 1 1 calc R U . . .
N2 N 0.5849(8) -0.1465(15) 0.3341(3) 0.0812(18) Uani 1 1 d . . . . .
C13 C 0.8452(9) -0.4309(16) 0.3043(3) 0.0681(17) Uani 1 1 d . . . . .
H13 H 0.906397 -0.557697 0.273982 0.082 Uiso 1 1 calc R U . . .
H9 H 0.773(4) 0.208(13) 0.507(3) 0.043(15) Uiso 1 1 d D . . . .
H5 H 0.092(8) 0.861(16) 0.531(2) 0.07(2) Uiso 1 1 d D . . . .

loop_
_atom_site_aniso_label
_atom_site_aniso_U_11
_atom_site_aniso_U_22
_atom_site_aniso_U_33
_atom_site_aniso_U_23
_atom_site_aniso_U_13
_atom_site_aniso_U_12
O1 0.044(2) 0.099(3) 0.088(3) -0.020(3) 0.009(2) 0.015(2)
O2 0.0438(19) 0.074(3) 0.059(2) -0.010(2) -0.0138(16) 0.0078(19)
N1 0.045(2) 0.048(2) 0.050(2) 0.0057(18) -0.0048(18) 0.0003(18)
C2 0.043(2) 0.048(3) 0.044(2) 0.005(2) -0.0033(19) -0.005(2)
C4 0.036(3) 0.047(3) 0.053(3) 0.002(2) 0.002(2) -0.001(2)
C11 0.041(2) 0.049(3) 0.036(2) -0.004(2) -0.0048(18) 0.008(2)
C9 0.040(2) 0.040(2) 0.047(2) 0.0053(19) 0.000(2) 0.008(2)
C3 0.040(2) 0.049(3) 0.045(2) 0.000(2) 0.0027(19) -0.003(2)
C1 0.050(3) 0.068(3) 0.056(3) -0.003(3) -0.016(2) 0.001(3)
C6 0.036(2) 0.050(3) 0.045(3) 0.006(2) -0.0016(19) -0.002(2)
C7 0.042(2) 0.035(2) 0.047(3) 0.008(2) -0.0002(19) 0.000(2)
C8 0.036(2) 0.045(2) 0.042(2) 0.009(2) -0.0046(18) 0.0014(19)
C5 0.037(3) 0.077(4) 0.065(4) -0.004(3) -0.002(3) 0.006(3)
C10 0.048(3) 0.044(2) 0.041(2) 0.003(2) -0.001(2) 0.001(2)
C12 0.055(3) 0.078(4) 0.061(4) -0.007(3) -0.002(3) 0.012(3)
C14 0.088(5) 0.070(4) 0.043(3) -0.013(3) -0.001(3) -0.003(3)
N2 0.076(4) 0.085(4) 0.081(4) 0.004(3) -0.010(3) -0.004(3)
C13 0.084(5) 0.066(3) 0.055(3) -0.005(3) 0.010(3) 0.007(3)

loop_
_atom_type_symbol
_atom_type_description
_atom_type_scat_dispersion_real
_atom_type_scat_dispersion_imag
_atom_type_scat_source
C C 0.0033 0.0016 'International Tables Vol C Tables 4.2.6.8 and 6.1.1.4'
H H 0.0000 0.0000 'International Tables Vol C Tables 4.2.6.8 and 6.1.1.4'
N N 0.0061 0.0033 'International Tables Vol C Tables 4.2.6.8 and 6.1.1.4'
O O 0.0106 0.0060 'International Tables Vol C Tables 4.2.6.8 and 6.1.1.4'

loop_
_geom_angle_atom_site_label_1
_geom_angle_atom_site_label_2
_geom_angle_atom_site_label_3
_geom_angle
_geom_angle_site_symmetry_1
_geom_angle_site_symmetry_3
_geom_angle_publ_flag
C6 O2 H2 109.5 . . ?
C9 N1 C10 120.3(4) . . ?
C3 C2 C8 117.8(4) . . ?
C3 C2 C1 121.4(5) . . ?
C8 C2 C1 120.8(5) . . ?
C6 C4 C3 119.2(4) . . ?
C6 C4 C5 121.4(4) . . ?
C3 C4 C5 119.4(5) . . ?
C12 C11 C10 118.0(5) . . ?
C12 C11 H11 121.0 . . ?
C10 C11 H11 121.0 . . ?
N1 C9 C7 121.3(4) . . ?
N1 C9 H9 123(4) . . ?
C7 C9 H9 115(4) . . ?
C2 C3 C4 122.3(5) . . ?
C2 C3 H3 118.9 . . ?
C4 C3 H3 118.9 . . ?
C2 C1 H1A 109.5 . . ?
C2 C1 H1B 109.5 . . ?
H1A C1 H1B 109.5 . . ?
C2 C1 H1C 109.5 . . ?
H1A C1 H1C 109.5 . . ?
H1B C1 H1C 109.5 . . ?
O2 C6 C4 119.6(4) . . ?
O2 C6 C7 120.9(4) . . ?
C4 C6 C7 119.5(4) . . ?
C8 C7 C6 119.2(4) . . ?
C8 C7 C9 118.8(4) . . ?
C6 C7 C9 122.0(4) . . ?
C7 C8 C2 122.0(4) . . ?
C7 C8 H8 119.0 . . ?
C2 C8 H8 119.0 . . ?
O1 C5 C4 124.3(5) . . ?
O1 C5 H5 111(5) . . ?
C4 C5 H5 124(5) . . ?
C11 C10 N2 122.7(5) . . ?
C11 C10 N1 119.8(4) . . ?
N2 C10 N1 117.6(5) . . ?
C11 C12 C13 123.6(6) . . ?
C11 C12 H12 118.2 . . ?
C13 C12 H12 118.2 . . ?
N2 C14 C13 118.8(6) . . ?
N2 C14 H14 120.6 . . ?
C13 C14 H14 120.6 . . ?
C14 N2 C10 118.8(6) . . ?
C12 C13 C14 118.2(6) . . ?
C12 C13 H13 120.9 . . ?
C14 C13 H13 120.9 . . ?

loop_
_geom_bond_atom_site_label_1
_geom_bond_atom_site_label_2
_geom_bond_distance
_geom_bond_site_symmetry_2
_geom_bond_publ_flag
O1 C5 1.222(7) . ?
O2 C6 1.341(6) . ?
O2 H2 0.8200 . ?
N1 C9 1.297(6) . ?
N1 C10 1.408(7) . ?
C2 C3 1.376(7) . ?
C2 C8 1.397(7) . ?
C2 C1 1.505(7) . ?
C4 C6 1.392(7) . ?
C4 C3 1.414(7) . ?
C4 C5 1.464(7) . ?
C11 C12 1.328(8) . ?
C11 C10 1.329(7) . ?
C11 H11 0.9300 . ?
C9 C7 1.435(7) . ?
C9 H9 0.77(3) . ?
C3 H3 0.9300 . ?
C1 H1A 0.9600 . ?
C1 H1B 0.9600 . ?
C1 H1C 0.9600 . ?
C6 C7 1.417(6) . ?
C7 C8 1.395(6) . ?
C8 H8 0.9300 . ?
C5 H5 0.77(3) . ?
C10 N2 1.387(7) . ?
C12 C13 1.369(8) . ?
C12 H12 0.9300 . ?
C14 N2 1.371(8) . ?
C14 C13 1.392(10) . ?
C14 H14 0.9300 . ?
C13 H13 0.9300 . ?
